data_2013687
loop_
_publ_author_name
'Vladimir N. Nesterov'
'Tatiana V. Timofeeva'
'Sergey S. Sarkisov'
'Alexander Leyderman'
'Charles Y.-C. Lee'
'Mikhail Yu. Antipin'

_publ_section_title
;
 3,5-Bis[4-(diethylamino)benzylidene]-1-methyl-4-piperidone and
 3,5-bis[4-(diethylamino)cinnamylidene]-1-methyl-4-piperidone:
 prospective biophotonic materials
;
_journal_issue 11
_journal_name_full 'Acta Crystallographica Section C'
_journal_page_first o605
_journal_page_last o608
_journal_paper_doi 10.1107/S0108270103020237
_journal_volume 59
_journal_year 2003
_chemical_formula_iupac 'C32 H41 N3 O'
_chemical_formula_moiety 'C32 H41 N3 O'
_chemical_formula_sum 'C32 H41 N3 O'
_chemical_formula_weight 483.68
_chemical_name_systematic
;
  ?
;
_space_group_IT_number 88
_symmetry_cell_setting tetragonal
_symmetry_space_group_name_Hall '-I 4ad'
_symmetry_space_group_name_H-M 'I 41/a :2'
_atom_sites_solution_hydrogens geom
_atom_sites_solution_primary direct
_atom_sites_solution_secondary difmap
_audit_creation_method SHELXL-97
_cell_angle_alpha 90.00
_cell_angle_beta 90.00
_cell_angle_gamma 90.00
_cell_formula_units_Z 16
_cell_length_a 20.5823(18)
_cell_length_b 20.5823(18)
_cell_length_c 26.794(4)
_cell_measurement_reflns_used 320
_cell_measurement_temperature 110(2)
_cell_measurement_theta_max 24
_cell_measurement_theta_min 4
_cell_volume 11351(2)
_computing_cell_refinement SMART
_computing_data_collection 'SMART (Bruker, 1998)'
_computing_data_reduction 'SAINT (Bruker, 1998)'
_computing_molecular_graphics 'SHELXTL (Bruker, 1998)'
_computing_publication_material SHELXTL
_computing_structure_refinement 'SHELXL97 (Sheldrick, 1997)'
_computing_structure_solution 'SHELXS97 (Sheldrick, 1990)'
_diffrn_ambient_temperature 110(2)
_diffrn_measured_fraction_theta_full 0.992
_diffrn_measured_fraction_theta_max 0.992
_diffrn_measurement_device_type 'Bruker SMART CCD area-detector'
_diffrn_measurement_method '\f and \w'
_diffrn_radiation_monochromator graphite
_diffrn_radiation_source 'fine-focus sealed tube'
_diffrn_radiation_type MoK\a
_diffrn_radiation_wavelength 0.71073
_diffrn_reflns_av_R_equivalents 0.0449
_diffrn_reflns_av_sigmaI/netI 0.0566
_diffrn_reflns_limit_h_max 24
_diffrn_reflns_limit_h_min -25
_diffrn_reflns_limit_k_max 25
_diffrn_reflns_limit_k_min -19
_diffrn_reflns_limit_l_max 33
_diffrn_reflns_limit_l_min -11
_diffrn_reflns_number 22604
_diffrn_reflns_theta_full 26.02
_diffrn_reflns_theta_max 26.02
_diffrn_reflns_theta_min 1.98
_diffrn_standards_decay_% none
_exptl_absorpt_coefficient_mu 0.068
_exptl_absorpt_correction_type none
_exptl_crystal_colour red
_exptl_crystal_density_diffrn 1.132
_exptl_crystal_density_method 'not measured'
_exptl_crystal_description plate
_exptl_crystal_F_000 4192
_exptl_crystal_size_max 0.50
_exptl_crystal_size_mid 0.40
_exptl_crystal_size_min 0.15
_refine_diff_density_max 0.415
_refine_diff_density_min -0.287
_refine_ls_extinction_method none
_refine_ls_goodness_of_fit_ref 1.059
_refine_ls_hydrogen_treatment constr
_refine_ls_matrix_type full
_refine_ls_number_parameters 368
_refine_ls_number_reflns 5553
_refine_ls_number_restraints 8
_refine_ls_restrained_S_all 1.069
_refine_ls_R_factor_all 0.1405
_refine_ls_R_factor_gt 0.0676
_refine_ls_shift/su_max 0.001
_refine_ls_shift/su_mean 0.000
_refine_ls_structure_factor_coef Fsqd
_refine_ls_weighting_details 'calc w=1/[\s^2^(Fo^2^)+(0.08P)^2^] where P=(Fo^2^+2Fc^2^)/3'
_refine_ls_weighting_scheme calc
_refine_ls_wR_factor_gt 0.1634
_refine_ls_wR_factor_ref 0.1909
_reflns_number_gt 2493
_reflns_number_total 5553
_reflns_threshold_expression I>2\s(I)
_cod_data_source_file sq1020.cif
_cod_data_source_block II
_cod_depositor_comments
;
The following automatic conversions were performed:
'_symmetry_cell_setting' value 'Tetragonal' changed to 'tetragonal'
according to '/home/saulius/struct/CIF-dictionaries/cif_core.dic'
dictionary named 'cif_core.dic' version 2.4.1 from 2010-06-29.

Automatic conversion script
Id: cif_fix_enum 1527 2010-12-29 10:47:43Z saulius 

The following automatic conversions were performed:

'_symmetry_cell_setting' value 'Tetragonal' changed to 'tetragonal'
according to /home/saulius/struct/CIF-dictionaries/cif_core.dic
dictionary named 'cif_core.dic' version 2.4.1 from 2010-06-29.

Automatic conversion script
Id: cif_fix_values 1715 2011-07-08 13:25:40Z adriana 
;
_cod_original_sg_symbol_H-M 'I 41/a'
_cod_database_code 2013687
_cod_database_fobs_code 2013687

loop_
_symmetry_equiv_pos_as_xyz
'x, y, z'
'-x+1/2, -y, z+1/2'
'-y+3/4, x+1/4, z+1/4'
'y+3/4, -x+3/4, z+3/4'
'x+1/2, y+1/2, z+1/2'
'-x+1, -y+1/2, z+1'
'-y+5/4, x+3/4, z+3/4'
'y+5/4, -x+5/4, z+5/4'
'-x, -y, -z'
'x-1/2, y, -z-1/2'
'y-3/4, -x-1/4, -z-1/4'
'-y-3/4, x-3/4, -z-3/4'
'-x+1/2, -y+1/2, -z+1/2'
'x, y+1/2, -z'
'y-1/4, -x+1/4, -z+1/4'
'-y-1/4, x-1/4, -z-1/4'

loop_
_atom_site_label
_atom_site_fract_x
_atom_site_fract_y
_atom_site_fract_z
_atom_site_U_iso_or_equiv
_atom_site_adp_type
_atom_site_calc_flag
_atom_site_refinement_flags
_atom_site_occupancy
_atom_site_disorder_assembly
_atom_site_disorder_group
_atom_site_type_symbol
O1 0.35517(10) 0.30070(10) 0.62231(6) 0.0590(6) Uani d . 1 . . O
N1 0.30430(11) 0.11093(11) 0.62037(8) 0.0508(6) Uani d . 1 . . N
N2 0.34562(11) 0.19024(10) 1.00866(7) 0.0480(6) Uani d . 1 . . N
N3 0.34354(18) 0.19317(16) 0.23522(10) 0.0914(11) Uani d D 1 . . N
C1 0.27647(16) 0.04557(15) 0.62012(11) 0.0652(9) Uani d . 1 . . C
H1A 0.2907 0.0221 0.6500 0.098 Uiso calc R 1 . . H
H1B 0.2911 0.0223 0.5903 0.098 Uiso calc R 1 . . H
H1C 0.2289 0.0486 0.6199 0.098 Uiso calc R 1 . . H
C2 0.28424(14) 0.14733(15) 0.57638(10) 0.0546(8) Uani d . 1 . . C
H2A 0.2365 0.1532 0.5770 0.066 Uiso calc R 1 . . H
H2B 0.2954 0.1222 0.5460 0.066 Uiso calc R 1 . . H
C3 0.31641(13) 0.21236(14) 0.57410(10) 0.0468(7) Uani d . 1 . . C
C4 0.33092(14) 0.24548(15) 0.62171(9) 0.0469(7) Uani d . 1 . . C
C5 0.31706(13) 0.21074(13) 0.66848(9) 0.0443(7) Uani d . 1 . . C
C6 0.28442(14) 0.14547(13) 0.66528(9) 0.0486(7) Uani d . 1 . . C
H6A 0.2959 0.1193 0.6950 0.058 Uiso calc R 1 . . H
H6B 0.2367 0.1514 0.6650 0.058 Uiso calc R 1 . . H
C7 0.33456(13) 0.23820(13) 0.71192(9) 0.0451(7) Uani d . 1 . . C
H7A 0.3557 0.2791 0.7092 0.054 Uiso calc R 1 . . H
C8 0.32594(13) 0.21469(13) 0.76169(9) 0.0436(7) Uani d . 1 . . C
H8A 0.3030 0.1752 0.7667 0.052 Uiso calc R 1 . . H
C9 0.34907(12) 0.24652(13) 0.80133(9) 0.0419(7) Uani d . 1 . . C
H9A 0.3718 0.2855 0.7938 0.050 Uiso calc R 1 . . H
C10 0.34490(12) 0.23091(12) 0.85398(9) 0.0383(6) Uani d . 1 . . C
C11 0.37974(13) 0.26889(12) 0.88780(9) 0.0440(7) Uani d . 1 . . C
H11A 0.4038 0.3049 0.8755 0.053 Uiso calc R 1 . . H
C12 0.38071(13) 0.25621(13) 0.93848(9) 0.0464(7) Uani d . 1 . . C
H12A 0.4056 0.2830 0.9601 0.056 Uiso calc R 1 . . H
C13 0.34492(13) 0.20377(12) 0.95823(9) 0.0415(7) Uani d . 1 . . C
C14 0.31001(12) 0.16589(13) 0.92412(9) 0.0413(7) Uani d . 1 . . C
H14A 0.2857 0.1299 0.9361 0.050 Uiso calc R 1 . . H
C15 0.30992(12) 0.17919(13) 0.87394(9) 0.0423(7) Uani d . 1 . . C
H15A 0.2853 0.1523 0.8522 0.051 Uiso calc R 1 . . H
C16 0.38314(15) 0.23057(14) 1.04330(10) 0.0567(8) Uani d . 1 . . C
H16A 0.4255 0.2414 1.0279 0.068 Uiso calc R 1 . . H
H16B 0.3917 0.2055 1.0741 0.068 Uiso calc R 1 . . H
C17 0.34838(16) 0.29233(16) 1.05657(11) 0.0688(9) Uani d . 1 . . C
H17A 0.3753 0.3178 1.0795 0.103 Uiso calc R 1 . . H
H17B 0.3069 0.2819 1.0726 0.103 Uiso calc R 1 . . H
H17C 0.3403 0.3176 1.0262 0.103 Uiso calc R 1 . . H
C18 0.29842(14) 0.14636(14) 1.03042(10) 0.0536(8) Uani d . 1 . . C
H18A 0.2586 0.1467 1.0097 0.064 Uiso calc R 1 . . H
H18B 0.2866 0.1623 1.0641 0.064 Uiso calc R 1 . . H
C19 0.32310(15) 0.07714(14) 1.03463(12) 0.0660(9) Uani d . 1 . . C
H19A 0.2879 0.0489 1.0462 0.099 Uiso calc R 1 . . H
H19B 0.3592 0.0756 1.0585 0.099 Uiso calc R 1 . . H
H19C 0.3382 0.0623 1.0019 0.099 Uiso calc R 1 . . H
C20 0.33294(14) 0.24138(15) 0.53120(10) 0.0574(8) Uani d . 1 . . C
H20A 0.3523 0.2831 0.5344 0.069 Uiso calc R 1 . . H
C21 0.32549(14) 0.21820(15) 0.48105(10) 0.0547(8) Uani d . 1 . . C
H21A 0.3042 0.1778 0.4758 0.066 Uiso calc R 1 . . H
C22 0.34709(18) 0.25093(16) 0.44180(11) 0.0763(11) Uani d . 1 . . C
H22A 0.3674 0.2912 0.4493 0.092 Uiso calc R 1 . . H
C23 0.34446(19) 0.23455(17) 0.38917(11) 0.0734(10) Uani d . 1 . . C
C24 0.3742(3) 0.2736(2) 0.35438(15) 0.188(3) Uani d . 1 A . C
H24A 0.3958 0.3117 0.3655 0.226 Uiso calc R 1 . . H
C25 0.3742(3) 0.2599(2) 0.30441(14) 0.182(3) Uani d . 1 . . C
H25A 0.3965 0.2883 0.2823 0.218 Uiso calc R 1 A . H
C26 0.34301(19) 0.20675(17) 0.28524(12) 0.0769(11) Uani d . 1 A . C
C27 0.31253(16) 0.16920(17) 0.31937(12) 0.0744(11) Uani d . 1 . . C
H27A 0.2894 0.1321 0.3081 0.089 Uiso calc R 1 A . H
C28 0.31351(15) 0.18238(17) 0.36986(11) 0.0678(10) Uani d . 1 A . C
H28A 0.2916 0.1536 0.3919 0.081 Uiso calc R 1 . . H
C29 0.3427(3) 0.2448(4) 0.1979(2) 0.090(3) Uani d PD 0.50 A 1 C
H29A 0.3242 0.2855 0.2114 0.109 Uiso calc PR 0.50 A 1 H
H29B 0.3181 0.2317 0.1677 0.109 Uiso calc PR 0.50 A 1 H
C30 0.4146(4) 0.2515(4) 0.1871(3) 0.070(3) Uani d PD 0.50 A 1 C
H30A 0.4215 0.2877 0.1639 0.105 Uiso calc PR 0.50 A 1 H
H30B 0.4308 0.2112 0.1721 0.105 Uiso calc PR 0.50 A 1 H
H30C 0.4380 0.2601 0.2183 0.105 Uiso calc PR 0.50 A 1 H
C31 0.3207(3) 0.1321(4) 0.2157(3) 0.073(3) Uani d PD 0.50 A 1 C
H31A 0.3371 0.0982 0.2386 0.087 Uiso calc PR 0.50 A 1 H
H31B 0.3436 0.1256 0.1836 0.087 Uiso calc PR 0.50 A 1 H
C32 0.2493(3) 0.1156(8) 0.2058(4) 0.189(8) Uani d PD 0.50 A 1 C
H32A 0.2426 0.0688 0.2100 0.284 Uiso calc PR 0.50 A 1 H
H32B 0.2379 0.1282 0.1716 0.284 Uiso calc PR 0.50 A 1 H
H32C 0.2217 0.1393 0.2294 0.284 Uiso calc PR 0.50 A 1 H
C29A 0.3958(4) 0.2210(4) 0.2023(3) 0.095(4) Uani d PD 0.50 A 2 C
H29C 0.3996 0.1941 0.1718 0.114 Uiso calc PR 0.50 A 2 H
H29D 0.4378 0.2191 0.2201 0.114 Uiso calc PR 0.50 A 2 H
C30A 0.3824(7) 0.2896(4) 0.1875(3) 0.115(4) Uani d PD 0.50 A 2 C
H30D 0.4131 0.3030 0.1615 0.172 Uiso calc PR 0.50 A 2 H
H30E 0.3872 0.3180 0.2167 0.172 Uiso calc PR 0.50 A 2 H
H30F 0.3379 0.2930 0.1747 0.172 Uiso calc PR 0.50 A 2 H
C31A 0.2880(4) 0.1667(3) 0.2108(4) 0.124(6) Uani d PD 0.50 A 2 C
H31C 0.2812 0.1879 0.1781 0.149 Uiso calc PR 0.50 A 2 H
H31D 0.2486 0.1732 0.2314 0.149 Uiso calc PR 0.50 A 2 H
C32A 0.3013(6) 0.0960(4) 0.2041(3) 0.098(3) Uani d PD 0.50 A 2 C
H32D 0.3362 0.0902 0.1797 0.146 Uiso calc PR 0.50 A 2 H
H32E 0.2619 0.0742 0.1921 0.146 Uiso calc PR 0.50 A 2 H
H32F 0.3144 0.0771 0.2361 0.146 Uiso calc PR 0.50 A 2 H

loop_
_atom_site_aniso_label
_atom_site_aniso_U_11
_atom_site_aniso_U_22
_atom_site_aniso_U_33
_atom_site_aniso_U_12
_atom_site_aniso_U_13
_atom_site_aniso_U_23
O1 0.0762(15) 0.0624(15) 0.0383(11) -0.0079(12) -0.0021(10) -0.0011(10)
N1 0.0500(15) 0.0511(16) 0.0515(15) -0.0016(12) -0.0013(11) -0.0104(12)
N2 0.0643(16) 0.0453(15) 0.0345(13) -0.0121(12) 0.0002(11) 0.0043(10)
N3 0.142(3) 0.093(3) 0.0388(17) -0.030(2) 0.0048(18) -0.0157(16)
C1 0.068(2) 0.058(2) 0.070(2) -0.0005(17) 0.0035(17) -0.0143(16)
C2 0.0492(19) 0.074(2) 0.0404(16) 0.0003(16) -0.0030(13) -0.0127(15)
C3 0.0458(18) 0.0552(19) 0.0395(16) 0.0050(15) -0.0049(13) -0.0063(13)
C4 0.0501(18) 0.0484(19) 0.0422(16) 0.0018(15) -0.0036(13) -0.0025(14)
C5 0.0426(17) 0.0498(18) 0.0404(16) 0.0042(14) -0.0041(12) -0.0024(13)
C6 0.0479(18) 0.0557(19) 0.0421(16) -0.0010(15) -0.0056(13) -0.0048(13)
C7 0.0468(18) 0.0486(18) 0.0399(16) 0.0020(14) -0.0009(13) 0.0018(13)
C8 0.0451(17) 0.0432(17) 0.0424(16) -0.0002(13) -0.0027(13) 0.0009(13)
C9 0.0441(17) 0.0411(16) 0.0406(16) 0.0008(13) -0.0022(12) 0.0012(12)
C10 0.0399(16) 0.0371(16) 0.0380(14) 0.0042(13) -0.0021(12) -0.0003(12)
C11 0.0550(19) 0.0355(16) 0.0414(16) -0.0039(14) 0.0008(13) 0.0049(12)
C12 0.0595(19) 0.0443(18) 0.0354(15) -0.0064(15) -0.0069(13) -0.0003(12)
C13 0.0471(17) 0.0384(17) 0.0390(15) 0.0035(13) -0.0001(12) 0.0018(12)
C14 0.0421(17) 0.0411(16) 0.0408(15) -0.0036(13) 0.0012(12) 0.0036(12)
C15 0.0397(16) 0.0444(17) 0.0430(16) -0.0007(13) -0.0048(13) 0.0001(13)
C16 0.076(2) 0.060(2) 0.0334(15) -0.0052(17) 0.0009(15) 0.0049(14)
C17 0.076(2) 0.078(2) 0.0523(19) -0.0097(19) -0.0003(16) -0.0093(17)
C18 0.060(2) 0.061(2) 0.0397(16) -0.0033(16) 0.0024(13) 0.0053(14)
C19 0.065(2) 0.062(2) 0.071(2) -0.0041(17) 0.0024(17) 0.0194(17)
C20 0.072(2) 0.060(2) 0.0401(17) 0.0080(17) -0.0082(15) -0.0069(14)
C21 0.062(2) 0.060(2) 0.0424(17) 0.0083(16) -0.0056(14) -0.0081(15)
C22 0.124(3) 0.064(2) 0.0407(19) -0.013(2) -0.0016(18) -0.0094(16)
C23 0.113(3) 0.065(2) 0.0415(19) -0.014(2) 0.0016(18) -0.0115(16)
C24 0.409(10) 0.111(4) 0.045(2) -0.141(5) 0.027(4) -0.019(2)
C25 0.384(9) 0.117(4) 0.043(2) -0.133(5) 0.029(4) -0.022(2)
C26 0.109(3) 0.079(3) 0.0429(19) -0.019(2) 0.0045(18) -0.0134(17)
C27 0.077(3) 0.094(3) 0.051(2) -0.033(2) 0.0145(17) -0.0244(18)
C28 0.068(2) 0.087(3) 0.0487(19) -0.0253(19) 0.0123(16) -0.0142(17)
C29 0.085(6) 0.119(8) 0.068(6) 0.048(6) -0.044(5) -0.041(6)
C30 0.126(9) 0.049(6) 0.033(4) -0.027(5) -0.014(4) -0.002(4)
C31 0.077(6) 0.097(7) 0.044(4) -0.058(6) 0.029(4) -0.053(5)
C32 0.083(8) 0.301(17) 0.185(12) -0.100(9) 0.058(8) -0.187(12)
C29A 0.170(11) 0.077(7) 0.039(5) -0.053(7) 0.018(5) 0.000(4)
C30A 0.213(14) 0.073(7) 0.059(5) -0.028(8) -0.007(7) -0.002(5)
C31A 0.234(17) 0.067(7) 0.072(7) 0.038(9) 0.058(9) 0.017(5)
C32A 0.169(12) 0.050(5) 0.074(6) 0.025(6) 0.004(6) -0.002(4)

loop_
_atom_type_symbol
_atom_type_description
_atom_type_scat_dispersion_real
_atom_type_scat_dispersion_imag
_atom_type_scat_source
C C 0.0033 0.0016 'International Tables Vol C Tables 4.2.6.8 and 6.1.1.4'
H H 0.0000 0.0000 'International Tables Vol C Tables 4.2.6.8 and 6.1.1.4'
N N 0.0061 0.0033 'International Tables Vol C Tables 4.2.6.8 and 6.1.1.4'
O O 0.0106 0.0060 'International Tables Vol C Tables 4.2.6.8 and 6.1.1.4'

loop_
_geom_angle_atom_site_label_1
_geom_angle_atom_site_label_2
_geom_angle_atom_site_label_3
_geom_angle
_geom_angle_publ_flag
C6 N1 C2 109.8(2) yes
C6 N1 C1 110.0(2) yes
C2 N1 C1 111.0(2) yes
C13 N2 C18 120.8(2) no
C13 N2 C16 120.8(2) no
C18 N2 C16 116.9(2) no
C26 N3 C31A 121.4(5) no
C26 N3 C31 122.1(4) no
C31A N3 C31 40.3(4) no
C26 N3 C29 121.5(4) no
C31A N3 C29 87.4(5) no
C31 N3 C29 112.4(6) no
C26 N3 C29A 120.1(4) no
C31A N3 C29A 116.7(6) no
C31 N3 C29A 110.6(5) no
C29 N3 C29A 47.8(4) no
N1 C1 H1A 109.5 no
N1 C1 H1B 109.5 no
H1A C1 H1B 109.5 no
N1 C1 H1C 109.5 no
H1A C1 H1C 109.5 no
H1B C1 H1C 109.5 no
N1 C2 C3 111.6(2) no
N1 C2 H2A 109.3 no
C3 C2 H2A 109.3 no
N1 C2 H2B 109.3 no
C3 C2 H2B 109.3 no
H2A C2 H2B 108.0 no
C20 C3 C4 119.0(3) yes
C20 C3 C2 123.2(3) yes
C4 C3 C2 117.9(2) yes
O1 C4 C5 120.8(2) yes
O1 C4 C3 121.0(3) yes
C5 C4 C3 118.2(3) yes
C7 C5 C4 118.8(3) yes
C7 C5 C6 123.0(2) yes
C4 C5 C6 118.2(2) yes
N1 C6 C5 110.9(2) no
N1 C6 H6A 109.5 no
C5 C6 H6A 109.5 no
N1 C6 H6B 109.5 no
C5 C6 H6B 109.5 no
H6A C6 H6B 108.0 no
C5 C7 C8 129.2(3) yes
C5 C7 H7A 115.4 no
C8 C7 H7A 115.4 no
C9 C8 C7 122.1(3) yes
C9 C8 H8A 119.0 no
C7 C8 H8A 119.0 no
C8 C9 C10 130.1(3) yes
C8 C9 H9A 115.0 no
C10 C9 H9A 115.0 no
C15 C10 C11 116.4(2) no
C15 C10 C9 125.0(2) yes
C11 C10 C9 118.5(2) no
C12 C11 C10 122.6(2) no
C12 C11 H11A 118.7 no
C10 C11 H11A 118.7 no
C11 C12 C13 120.4(2) no
C11 C12 H12A 119.8 no
C13 C12 H12A 119.8 no
N2 C13 C14 122.2(2) no
N2 C13 C12 121.1(2) no
C14 C13 C12 116.7(2) no
C15 C14 C13 122.0(2) no
C15 C14 H14A 119.0 no
C13 C14 H14A 119.0 no
C14 C15 C10 121.9(2) no
C14 C15 H15A 119.1 no
C10 C15 H15A 119.1 no
N2 C16 C17 112.2(2) no
N2 C16 H16A 109.2 no
C17 C16 H16A 109.2 no
N2 C16 H16B 109.2 no
C17 C16 H16B 109.2 no
H16A C16 H16B 107.9 no
C16 C17 H17A 109.5 no
C16 C17 H17B 109.5 no
H17A C17 H17B 109.5 no
C16 C17 H17C 109.5 no
H17A C17 H17C 109.5 no
H17B C17 H17C 109.5 no
N2 C18 C19 113.0(2) no
N2 C18 H18A 109.0 no
C19 C18 H18A 109.0 no
N2 C18 H18B 109.0 no
C19 C18 H18B 109.0 no
H18A C18 H18B 107.8 no
C18 C19 H19A 109.5 no
C18 C19 H19B 109.5 no
H19A C19 H19B 109.5 no
C18 C19 H19C 109.5 no
H19A C19 H19C 109.5 no
H19B C19 H19C 109.5 no
C3 C20 C21 129.0(3) yes
C3 C20 H20A 115.5 no
C21 C20 H20A 115.5 no
C22 C21 C20 122.6(3) yes
C22 C21 H21A 118.7 no
C20 C21 H21A 118.7 no
C21 C22 C23 129.8(3) yes
C21 C22 H22A 115.1 no
C23 C22 H22A 115.1 no
C28 C23 C24 114.5(3) no
C28 C23 C22 125.1(3) yes
C24 C23 C22 120.4(3) no
C25 C24 C23 122.9(4) no
C25 C24 H24A 118.5 no
C23 C24 H24A 118.5 no
C24 C25 C26 122.1(4) no
C24 C25 H25A 118.9 no
C26 C25 H25A 118.9 no
C27 C26 C25 114.9(3) no
C27 C26 N3 123.3(3) no
C25 C26 N3 121.8(3) no
C26 C27 C28 123.0(3) no
C26 C27 H27A 118.5 no
C28 C27 H27A 118.5 no
C23 C28 C27 122.6(3) no
C23 C28 H28A 118.7 no
C27 C28 H28A 118.7 no
N3 C29 C30 100.7(6) no
N3 C29 H29A 111.6 no
C30 C29 H29A 111.6 no
N3 C29 H29B 111.6 no
C30 C29 H29B 111.6 no
H29A C29 H29B 109.4 no
N3 C31 C32 124.7(10) no
N3 C31 H31A 106.1 no
C32 C31 H31A 106.1 no
N3 C31 H31B 106.1 no
C32 C31 H31B 106.1 no
H31A C31 H31B 106.3 no
N3 C29A C30A 112.6(8) no
N3 C29A H29C 109.1 no
C30A C29A H29C 109.1 no
N3 C29A H29D 109.1 no
C30A C29A H29D 109.1 no
H29C C29A H29D 107.8 no
C29A C30A H30D 109.5 no
C29A C30A H30E 109.5 no
H30D C30A H30E 109.5 no
C29A C30A H30F 109.5 no
H30D C30A H30F 109.5 no
H30E C30A H30F 109.5 no
N3 C31A C32A 106.3(8) no
N3 C31A H31C 110.5 no
C32A C31A H31C 110.5 no
N3 C31A H31D 110.5 no
C32A C31A H31D 110.5 no
H31C C31A H31D 108.7 no
C31A C32A H32D 109.5 no
C31A C32A H32E 109.5 no
H32D C32A H32E 109.5 no
C31A C32A H32F 109.5 no
H32D C32A H32F 109.5 no
H32E C32A H32F 109.5 no

loop_
_geom_bond_atom_site_label_1
_geom_bond_atom_site_label_2
_geom_bond_site_symmetry_1
_geom_bond_site_symmetry_2
_geom_bond_distance
_geom_bond_publ_flag
O1 C4 . . 1.241(3) yes
N1 C6 . . 1.456(3) no
N1 C2 . . 1.456(3) no
N1 C1 . . 1.462(4) no
N2 C13 . . 1.380(3) yes
N2 C18 . . 1.449(3) no
N2 C16 . . 1.465(3) no
N3 C26 . . 1.369(4) yes
N3 C31A . . 1.426(7) no
N3 C31 . . 1.441(6) no
N3 C29 . . 1.460(6) no
N3 C29A . . 1.504(6) no
C1 H1A . . 0.9800 no
C1 H1B . . 0.9800 no
C1 H1C . . 0.9800 no
C2 C3 . . 1.495(4) no
C2 H2A . . 0.9900 no
C2 H2B . . 0.9900 no
C3 C20 . . 1.339(4) yes
C3 C4 . . 1.477(4) yes
C4 C5 . . 1.471(4) yes
C5 C7 . . 1.343(3) yes
C5 C6 . . 1.505(4) no
C6 H6A . . 0.9900 no
C6 H6B . . 0.9900 no
C7 C8 . . 1.430(3) yes
C7 H7A . . 0.9500 no
C8 C9 . . 1.336(3) yes
C8 H8A . . 0.9500 no
C9 C10 . . 1.450(3) yes
C9 H9A . . 0.9500 no
C10 C15 . . 1.392(4) yes
C10 C11 . . 1.395(3) yes
C11 C12 . . 1.383(3) yes
C11 H11A . . 0.9500 no
C12 C13 . . 1.410(3) yes
C12 H12A . . 0.9500 no
C13 C14 . . 1.400(3) yes
C14 C15 . . 1.372(3) yes
C14 H14A . . 0.9500 no
C15 H15A . . 0.9500 no
C16 C17 . . 1.501(4) no
C16 H16A . . 0.9900 no
C16 H16B . . 0.9900 no
C17 H17A . . 0.9800 no
C17 H17B . . 0.9800 no
C17 H17C . . 0.9800 no
C18 C19 . . 1.517(4) no
C18 H18A . . 0.9900 no
C18 H18B . . 0.9900 no
C19 H19A . . 0.9800 no
C19 H19B . . 0.9800 no
C19 H19C . . 0.9800 no
C20 C21 . . 1.434(4) yes
C20 H20A . . 0.9500 no
C21 C22 . . 1.326(4) yes
C21 H21A . . 0.9500 no
C22 C23 . . 1.451(4) yes
C22 H22A . . 0.9500 no
C23 C28 . . 1.352(4) yes
C23 C24 . . 1.375(5) yes
C24 C25 . . 1.368(5) yes
C24 H24A . . 0.9500 no
C25 C26 . . 1.369(5) yes
C25 H25A . . 0.9500 no
C26 C27 . . 1.352(4) yes
C27 C28 . . 1.380(4) yes
C27 H27A . . 0.9500 no
C28 H28A . . 0.9500 no
C29 C30 . . 1.514(6) no
C29 H29A . . 0.9900 no
C29 H29B . . 0.9900 no
C30 H30A . . 0.9800 no
C30 H30B . . 0.9800 no
C30 H30C . . 0.9800 no
C31 C32 . . 1.531(6) no
C31 H31A . . 0.9900 no
C31 H31B . . 0.9900 no
C32 H32A . . 0.9800 no
C32 H32B . . 0.9800 no
C32 H32C . . 0.9800 no
C29A C30A . . 1.493(6) no
C29A H29C . . 0.9900 no
C29A H29D . . 0.9900 no
C30A H30D . . 0.9800 no
C30A H30E . . 0.9800 no
C30A H30F . . 0.9800 no
C31A C32A . . 1.491(6) no
C31A H31C . . 0.9900 no
C31A H31D . . 0.9900 no
C32A H32D . . 0.9800 no
C32A H32E . . 0.9800 no
C32A H32F . . 0.9800 no

loop_
_geom_torsion_atom_site_label_1
_geom_torsion_atom_site_label_2
_geom_torsion_atom_site_label_3
_geom_torsion_atom_site_label_4
_geom_torsion
_geom_torsion_publ_flag
C6 N1 C2 C3 62.5(3) no
C1 N1 C2 C3 -175.6(2) no
N1 C2 C3 C20 146.7(3) no
N1 C2 C3 C4 -32.8(3) no
C20 C3 C4 O1 3.4(4) no
C2 C3 C4 O1 -177.1(3) no
C20 C3 C4 C5 -175.3(2) no
C2 C3 C4 C5 4.1(4) no
O1 C4 C5 C7 -3.8(4) no
C3 C4 C5 C7 175.0(2) no
O1 C4 C5 C6 176.8(3) no
C3 C4 C5 C6 -4.4(4) no
C2 N1 C6 C5 -62.4(3) no
C1 N1 C6 C5 175.2(2) no
C7 C5 C6 N1 -146.3(3) no
C4 C5 C6 N1 33.0(3) no
C4 C5 C7 C8 179.3(2) yes
C6 C5 C7 C8 -1.4(5) no
C5 C7 C8 C9 176.7(3) yes
C7 C8 C9 C10 179.5(2) yes
C8 C9 C10 C15 -5.1(4) no
C8 C9 C10 C11 172.9(3) yes
C15 C10 C11 C12 0.7(4) no
C9 C10 C11 C12 -177.5(2) no
C10 C11 C12 C13 -0.9(4) no
C18 N2 C13 C14 -15.1(4) no
C16 N2 C13 C14 179.5(2) no
C18 N2 C13 C12 166.1(2) no
C16 N2 C13 C12 0.7(4) no
C11 C12 C13 N2 179.7(2) no
C11 C12 C13 C14 0.8(4) no
N2 C13 C14 C15 -179.4(2) no
C12 C13 C14 C15 -0.6(4) no
C13 C14 C15 C10 0.4(4) no
C11 C10 C15 C14 -0.5(4) no
C9 C10 C15 C14 177.6(2) no
C13 N2 C16 C17 80.0(3) no
C18 N2 C16 C17 -86.0(3) no
C13 N2 C18 C19 94.8(3) no
C16 N2 C18 C19 -99.2(3) no
C4 C3 C20 C21 178.2(3) yes
C2 C3 C20 C21 -1.3(5) no
C3 C20 C21 C22 -176.6(3) yes
C20 C21 C22 C23 179.2(3) yes
C21 C22 C23 C28 5.4(7) no
C21 C22 C23 C24 -175.3(5) yes
C28 C23 C24 C25 -1.7(9) no
C22 C23 C24 C25 178.9(6) no
C23 C24 C25 C26 1.4(11) no
C24 C25 C26 C27 0.1(9) no
C24 C25 C26 N3 -179.5(6) no
C31A N3 C26 C27 37.5(7) no
C31 N3 C26 C27 -10.4(7) no
C29 N3 C26 C27 145.6(5) no
C29A N3 C26 C27 -158.1(5) no
C31A N3 C26 C25 -143.0(6) no
C31 N3 C26 C25 169.2(6) no
C29 N3 C26 C25 -34.9(7) no
C29A N3 C26 C25 21.5(7) no
C25 C26 C27 C28 -1.2(6) no
N3 C26 C27 C28 178.4(4) no
C24 C23 C28 C27 0.6(6) no
C22 C23 C28 C27 179.9(4) no
C26 C27 C28 C23 0.9(6) no
C26 N3 C29 C30 95.4(6) no
C31A N3 C29 C30 -139.0(6) no
C31 N3 C29 C30 -106.6(6) no
C29A N3 C29 C30 -8.5(6) no
C26 N3 C31 C32 82.1(12) no
C31A N3 C31 C32 -20.1(9) no
C29 N3 C31 C32 -75.8(10) no
C29A N3 C31 C32 -127.5(10) no
C26 N3 C29A C30A -80.8(9) no
C31A N3 C29A C30A 84.4(9) no
C31 N3 C29A C30A 128.1(8) no
C29 N3 C29A C30A 26.1(7) no
C26 N3 C31A C32A -102.1(7) no
C31 N3 C31A C32A 2.0(6) no
C29 N3 C31A C32A 132.1(8) no
C29A N3 C31A C32A 92.9(8) no
